data_7049605
loop_
_publ_author_name
'Ambrose, Kenson'
'Robertson, Katherine N.'
'Kozak, Christopher M.'

_publ_section_title
;
 Cobalt amino-bis(phenolate) complexes for coupling and copolymerization
 of epoxides with carbon dioxide.
;
_journal_issue 18
_journal_name_full 'Dalton transactions (Cambridge, England : 2003)'
_journal_page_first 6248
_journal_page_last 6260
_journal_paper_doi 10.1039/c9dt00996e
_journal_volume 48
_journal_year 2019
_chemical_formula_moiety 'C34 H45 Co N4 O7, C H2 Cl2'
_chemical_formula_sum 'C35 H47 Cl2 Co N4 O7'
_chemical_formula_weight 765.59
_space_group_crystal_system triclinic
_space_group_IT_number 2
_space_group_name_Hall '-P 1'
_space_group_name_H-M_alt 'P -1'
_symmetry_space_group_name_Hall '-P 1'
_symmetry_space_group_name_H-M 'P -1'
_atom_sites_solution_hydrogens geom
_atom_sites_solution_primary iterative
_audit_creation_date 2014-08-29
_audit_creation_method
;
Olex2 1.2-beta
(compiled 2014.08.28 svn.r2986 for OlexSys, GUI svn.r4874)
;
_audit_update_record
;
2018-12-18 deposited with the CCDC.    2019-04-08 downloaded from the CCDC.
;
_cell_angle_alpha 77.736(6)
_cell_angle_beta 75.262(5)
_cell_angle_gamma 78.565(6)
_cell_formula_units_Z 2
_cell_length_a 11.7395(16)
_cell_length_b 13.1332(17)
_cell_length_c 13.2990(18)
_cell_measurement_reflns_used 15125
_cell_measurement_temperature 158
_cell_measurement_theta_max 27.4
_cell_measurement_theta_min 3.1
_cell_volume 1915.0(4)
_computing_cell_refinement
;
CrystalClear-SM Expert 2.0 r4 (Rigaku, 2009)
;
_computing_data_collection
;
CrystalClear-SM Expert 2.0 r4 (Rigaku, 2009)
;
_computing_data_reduction
;
CrystalClear-SM Expert 2.0 r4 (Rigaku, 2009)
;
_computing_molecular_graphics 'Olex2 (Dolomanov et al., 2009)'
_computing_publication_material 'Olex2 (Dolomanov et al., 2009)'
_computing_structure_refinement 'ShelXL (Sheldrick, 2008)'
_computing_structure_solution 'olex2.solve (Bourhis et al., 2013)'
_diffrn_ambient_temperature 158
_diffrn_detector CCD
_diffrn_detector_area_resol_mean 28.5714
_diffrn_measured_fraction_theta_full 0.995
_diffrn_measured_fraction_theta_max 0.993
_diffrn_measurement_details
;
scan:
    Number of images: 360
               Slice: -70.0000 - 110.0000
         Image width: 0.5000
            Exp time: 18.0000
       Rotation axis: Omega
               Omega: 0.0000
                 Chi: 45.0000
                 Phi: 0.0000
                 XTD: 50.0000
              2theta: 20.0000
scan:
    Number of images: 134
               Slice: -16.0000 - 51.0000
         Image width: 0.5000
            Exp time: 18.0000
       Rotation axis: Omega
               Omega: 0.0000
                 Chi: 0.0000
                 Phi: 90.0000
                 XTD: 50.0000
              2theta: 20.0000
scan:
    Number of images: 360
               Slice: -70.0000 - 110.0000
         Image width: 0.5000
            Exp time: 18.0000
       Rotation axis: Omega
               Omega: 0.0000
                 Chi: 45.0000
                 Phi: 90.0000
                 XTD: 50.0000
              2theta: 20.0000
scan:
    Number of images: 120
               Slice: -70.0000 - -10.0000
         Image width: 0.5000
            Exp time: 18.0000
       Rotation axis: Omega
               Omega: 0.0000
                 Chi: 45.0000
                 Phi: 180.0000
                 XTD: 50.0000
              2theta: 20.0000
;
_diffrn_measurement_device
;
AFC8: Eulerian 3 circle
;
_diffrn_measurement_device_type
;
Rigaku Saturn70 (2x2 bin mode)
;
_diffrn_measurement_method 'profile data from \w-scans'
_diffrn_measurement_specimen_support Fiber
_diffrn_orient_matrix_type FS_PROCESS
_diffrn_orient_matrix_UB_11 -0.087558
_diffrn_orient_matrix_UB_12 0.024510
_diffrn_orient_matrix_UB_13 0.007657
_diffrn_orient_matrix_UB_21 -0.012503
_diffrn_orient_matrix_UB_22 -0.023351
_diffrn_orient_matrix_UB_23 0.078126
_diffrn_orient_matrix_UB_31 0.010978
_diffrn_orient_matrix_UB_32 0.071207
_diffrn_orient_matrix_UB_33 0.008054
_diffrn_radiation_monochromator 'Graphite Monochromator'
_diffrn_radiation_type MoK\a
_diffrn_radiation_wavelength 0.71075
_diffrn_reflns_av_R_equivalents 0.0407
_diffrn_reflns_av_unetI/netI 0.0531
_diffrn_reflns_Laue_measured_fraction_full 0.995
_diffrn_reflns_Laue_measured_fraction_max 0.993
_diffrn_reflns_limit_h_max 13
_diffrn_reflns_limit_h_min -15
_diffrn_reflns_limit_k_max 16
_diffrn_reflns_limit_k_min -16
_diffrn_reflns_limit_l_max 16
_diffrn_reflns_limit_l_min -17
_diffrn_reflns_number 19278
_diffrn_reflns_point_group_measured_fraction_full 0.995
_diffrn_reflns_point_group_measured_fraction_max 0.993
_diffrn_reflns_theta_full 25.242
_diffrn_reflns_theta_max 26.372
_diffrn_reflns_theta_min 3.122
_diffrn_source 'Sealed Tube'
_diffrn_source_current 40.0
_diffrn_source_power 2.0
_diffrn_source_voltage 50.0
_exptl_absorpt_coefficient_mu 0.637
_exptl_absorpt_correction_T_max 1.000
_exptl_absorpt_correction_T_min 0.813
_exptl_absorpt_correction_type multi-scan
_exptl_absorpt_process_details
;
Higashi, T. (1995). ABSCOR. Rigaku Corporation, Tokyo, Japan.
;
_exptl_crystal_colour red
_exptl_crystal_colour_primary red
_exptl_crystal_density_diffrn 1.328
_exptl_crystal_description Prism
_exptl_crystal_F_000 804
_exptl_crystal_recrystallization_method 'crystallized from hexane, diethyl ether and DCM'
_exptl_crystal_size_max 0.2
_exptl_crystal_size_mid 0.2
_exptl_crystal_size_min 0.2
_refine_diff_density_max 2.587
_refine_diff_density_min -1.216
_refine_diff_density_rms 0.105
_refine_ls_extinction_method none
_refine_ls_goodness_of_fit_ref 1.150
_refine_ls_hydrogen_treatment constr
_refine_ls_matrix_type full
_refine_ls_number_parameters 479
_refine_ls_number_reflns 7787
_refine_ls_number_restraints 18
_refine_ls_restrained_S_all 1.155
_refine_ls_R_factor_all 0.0943
_refine_ls_R_factor_gt 0.0738
_refine_ls_shift/su_max 0.000
_refine_ls_shift/su_mean 0.000
_refine_ls_structure_factor_coef Fsqd
_refine_ls_weighting_details 'w=1/[\s^2^(Fo^2^)+(0.1650P)^2^] where P=(Fo^2^+2Fc^2^)/3'
_refine_ls_weighting_scheme calc
_refine_ls_wR_factor_gt 0.2069
_refine_ls_wR_factor_ref 0.2454
_reflns_Friedel_coverage 0.000
_reflns_number_gt 5720
_reflns_number_total 7787
_reflns_threshold_expression 'I > 2\s(I)'
_cod_data_source_file c9dt00996e2.cif
_cod_data_source_block Cmpd7
_cod_depositor_comments
;
The following automatic conversions were performed:

'_exptl_absorpt_correction_type' value 'Multi-scan' changed to
'multi-scan' according to
/home/data/users/saulius/crontab/automatic-downloads/rss-feeds/RSC/lib/dictionaries/cif_core.dic
dictionary named 'cif_core.dic' version 2.4.2 from 2011-04-26.

Automatic conversion script
Id: cif_fix_values 4973 2017-02-22 13:04:09Z antanas 

 Adding full bibliography for 7049604--7049605.cif.
;
_cod_database_code 7049605
_shelxl_version_number 2013-4
_shelx_space_group_comment
;
The symmetry employed for this shelxl refinement is uniquely defined
by the following loop, which should always be used as a source of
symmetry information in preference to the above space-group names.
They are only intended as comments.
;
_shelx_estimated_absorpt_t_max 0.883
_shelx_estimated_absorpt_t_min 0.883
_olex2_refinement_description
;
1. Fixed Uiso
 At 1.2 times of:
  All C(H) groups, All C(H,H) groups
 At 1.5 times of:
  All C(H,H,H) groups
2. Restrained distances
 Cl1B-C35B \\sim Cl2B-C35B \\sim Cl2A-C35A \\sim Cl1A-C35A
 with sigma of 0.02
3. Rigid bond restraints
 C35A, Cl2A, Cl1A
 with sigma for 1-2 distances of 0.01 and sigma for 1-3 distances of 0.01
 Cl2B, C35B, Cl1B
 with sigma for 1-2 distances of 0.01 and sigma for 1-3 distances of 0.01
4. Uiso/Uaniso restraints and constraints
Cl2B \\sim Cl2A: within 0.9A with sigma of 0.04 and sigma for terminal atoms of
0.08
Cl2A \\sim C35A \\sim Cl1A: within 1.7A with sigma of 0.04 and sigma for
terminal atoms of 0.08
Cl2B \\sim C35B \\sim Cl1B: within 1.7A with sigma of 0.04 and sigma for
terminal atoms of 0.08
5. Others
 Fixed Sof: Cl1A(0.5) C35A(0.5) H35A(0.5) H35B(0.5) Cl1B(0.5) Cl2A(0.5)
 C35B(0.5) H35C(0.5) H35D(0.5) Cl2B(0.5)
6.a Secondary CH2 refined with riding coordinates:
 C12(H12A,H12B), C14(H14A,H14B), C13(H13A,H13B), C17(H17A,H17B), C35A(H35A,
 H35B), C35B(H35C,H35D)
6.b Aromatic/amide H refined with riding coordinates:
 C21(H21), C31(H31), C23(H23), C30(H30), C3(H3), C7(H7), C33(H33)
6.c Idealised Me refined as rotating group:
 C10(H10A,H10B,H10C), C24(H24A,H24B,H24C), C1(H1A,H1B,H1C), C26(H26A,H26B,
 H26C), C27(H27A,H27B,H27C), C9(H9A,H9B,H9C), C16(H16A,H16B,H16C), C15(H15A,
 H15B,H15C), C28(H28A,H28B,H28C), C11(H11A,H11B,H11C)
;
_olex2_exptl_crystal_mounting_method 'mounted in Paratone N on a MiTeGen MicroMount'
_olex2_submission_special_instructions 'No special instructions were received'

loop_
_space_group_symop_operation_xyz
'x, y, z'
'-x, -y, -z'

loop_
_atom_site_label
_atom_site_type_symbol
_atom_site_fract_x
_atom_site_fract_y
_atom_site_fract_z
_atom_site_U_iso_or_equiv
_atom_site_adp_type
_atom_site_occupancy
_atom_site_site_symmetry_order
_atom_site_calc_flag
_atom_site_refinement_flags_posn
_atom_site_refinement_flags_adp
_atom_site_refinement_flags_occupancy
_atom_site_disorder_assembly
_atom_site_disorder_group
Co1 Co 0.22708(3) 0.15155(3) 0.65601(3) 0.0280(2) Uani 1 1 d . . . . .
O5 O 0.28147(18) 0.18628(17) 0.76370(18) 0.0309(5) Uani 1 1 d . . . . .
O1 O 0.11796(18) 0.27984(17) 0.65469(19) 0.0312(5) Uani 1 1 d . . . . .
O3 O 0.09912(18) 0.08673(17) 0.75357(18) 0.0310(5) Uani 1 1 d . . . . .
O2 O 0.32807(17) 0.01629(16) 0.66874(17) 0.0286(5) Uani 1 1 d . . . . .
N1 N 0.3491(2) 0.21825(19) 0.5478(2) 0.0272(6) Uani 1 1 d . . . . .
O7 O 0.0961(3) 0.2142(2) 1.2392(2) 0.0517(7) Uani 1 1 d . . . . .
O4 O -0.04343(19) 0.07023(19) 0.8902(2) 0.0396(6) Uani 1 1 d . . . . .
C18 C 0.4722(3) -0.0524(2) 0.7782(3) 0.0324(7) Uani 1 1 d . . . . .
C29 C 0.2198(3) 0.1868(2) 0.8588(3) 0.0300(7) Uani 1 1 d . . . . .
C21 C 0.6065(3) 0.1054(3) 0.6544(3) 0.0347(7) Uani 1 1 d . . . . .
H21 H 0.6512 0.1580 0.6116 0.042 Uiso 1 1 calc R . . . .
C31 C 0.2118(3) 0.2295(3) 1.0315(3) 0.0392(8) Uani 1 1 d . . . . .
H31 H 0.2468 0.2552 1.0762 0.047 Uiso 1 1 calc R . . . .
N4 N 0.0400(3) 0.1933(2) 1.1811(2) 0.0432(7) Uani 1 1 d . . . . .
C19 C 0.4318(3) 0.0166(2) 0.6931(3) 0.0297(7) Uani 1 1 d . . . . .
O6 O -0.0614(3) 0.1725(3) 1.2106(2) 0.0709(9) Uani 1 1 d . . . . .
N3 N 0.0517(2) 0.10223(19) 0.8469(2) 0.0288(6) Uani 1 1 d . . . . .
C23 C 0.5773(3) -0.0347(3) 0.8003(3) 0.0363(8) Uani 1 1 d . . . . .
H23 H 0.6045 -0.0792 0.8585 0.044 Uiso 1 1 calc R . . . .
C10 C -0.1565(3) 0.5447(3) 0.7580(3) 0.0448(9) Uani 1 1 d . . . . .
H10A H -0.1282 0.5608 0.8153 0.067 Uiso 1 1 calc GR . . . .
H10B H -0.2393 0.5321 0.7837 0.067 Uiso 1 1 calc GR . . . .
H10C H -0.1518 0.6044 0.6994 0.067 Uiso 1 1 calc GR . . . .
C30 C 0.2690(3) 0.2252(3) 0.9289(3) 0.0378(8) Uani 1 1 d . . . . .
H30 H 0.3442 0.2487 0.9031 0.045 Uiso 1 1 calc R . . . .
C3 C 0.0855(3) 0.5619(3) 0.6546(3) 0.0379(8) Uani 1 1 d . . . . .
H3 H 0.0251 0.6183 0.6745 0.046 Uiso 1 1 calc R . . . .
N2 N 0.1688(2) 0.1149(2) 0.5389(2) 0.0292(6) Uani 1 1 d . . . . .
C22 C 0.6436(3) 0.0436(3) 0.7425(3) 0.0368(8) Uani 1 1 d . . . . .
C7 C 0.2871(3) 0.5017(3) 0.5823(3) 0.0356(7) Uani 1 1 d . . . . .
H7 H 0.3662 0.5148 0.5511 0.043 Uiso 1 1 calc R . . . .
C24 C 0.7548(3) 0.0588(3) 0.7718(3) 0.0524(10) Uani 1 1 d . . . . .
H24A H 0.8250 0.0212 0.7295 0.079 Uiso 1 1 calc GR . . . .
H24B H 0.7506 0.0308 0.8469 0.079 Uiso 1 1 calc GR . . . .
H24C H 0.7606 0.1341 0.7580 0.079 Uiso 1 1 calc GR . . . .
C6 C 0.2627(3) 0.3983(2) 0.6013(3) 0.0322(7) Uani 1 1 d . . . . .
C25 C 0.4034(3) -0.1411(3) 0.8465(3) 0.0374(8) Uani 1 1 d . . . . .
C1 C 0.2256(4) 0.6971(3) 0.5828(4) 0.0505(10) Uani 1 1 d . . . . .
H1A H 0.2112 0.7304 0.5129 0.076 Uiso 1 1 calc GR . . . .
H1B H 0.3091 0.6966 0.5833 0.076 Uiso 1 1 calc GR . . . .
H1C H 0.1735 0.7370 0.6360 0.076 Uiso 1 1 calc GR . . . .
C32 C 0.0999(3) 0.1950(3) 1.0698(3) 0.0345(7) Uani 1 1 d . . . . .
C20 C 0.5042(3) 0.0902(2) 0.6291(3) 0.0288(7) Uani 1 1 d . . . . .
C12 C 0.3708(3) 0.3153(2) 0.5760(3) 0.0341(7) Uani 1 1 d . . . . .
H12A H 0.4295 0.3481 0.5166 0.041 Uiso 1 1 calc R . . . .
H12B H 0.4077 0.2943 0.6380 0.041 Uiso 1 1 calc R . . . .
C26 C 0.3808(3) -0.2094(3) 0.7754(3) 0.0477(9) Uani 1 1 d . . . . .
H26A H 0.3365 -0.1650 0.7244 0.072 Uiso 1 1 calc GR . . . .
H26B H 0.3344 -0.2638 0.8187 0.072 Uiso 1 1 calc GR . . . .
H26C H 0.4572 -0.2430 0.7375 0.072 Uiso 1 1 calc GR . . . .
C2 C 0.1995(3) 0.5850(3) 0.6075(3) 0.0398(8) Uani 1 1 d . . . . .
C14 C 0.2547(3) 0.1480(3) 0.4388(3) 0.0346(7) Uani 1 1 d . . . . .
H14A H 0.2143 0.1653 0.3790 0.042 Uiso 1 1 calc R . . . .
H14B H 0.3215 0.0898 0.4250 0.042 Uiso 1 1 calc R . . . .
C4 C 0.0537(3) 0.4607(2) 0.6748(3) 0.0319(7) Uani 1 1 d . . . . .
C34 C 0.1071(3) 0.1508(2) 0.9038(3) 0.0293(7) Uani 1 1 d . . . . .
C5 C 0.1456(3) 0.3762(2) 0.6442(3) 0.0320(7) Uani 1 1 d . . . . .
C13 C 0.3016(3) 0.2439(3) 0.4493(3) 0.0342(7) Uani 1 1 d . . . . .
H13A H 0.3657 0.2623 0.3870 0.041 Uiso 1 1 calc R . . . .
H13B H 0.2367 0.3049 0.4534 0.041 Uiso 1 1 calc R . . . .
C8 C -0.0783(3) 0.4459(3) 0.7198(3) 0.0367(8) Uani 1 1 d . . . . .
C17 C 0.4680(3) 0.1468(3) 0.5291(3) 0.0319(7) Uani 1 1 d . . . . .
H17A H 0.4636 0.0942 0.4874 0.038 Uiso 1 1 calc R . . . .
H17B H 0.5300 0.1896 0.4869 0.038 Uiso 1 1 calc R . . . .
C27 C 0.2826(3) -0.0949(3) 0.9097(3) 0.0445(9) Uani 1 1 d . . . . .
H27A H 0.2954 -0.0515 0.9563 0.067 Uiso 1 1 calc GR . . . .
H27B H 0.2403 -0.1524 0.9523 0.067 Uiso 1 1 calc GR . . . .
H27C H 0.2349 -0.0512 0.8611 0.067 Uiso 1 1 calc GR . . . .
C33 C 0.0483(3) 0.1572(3) 1.0082(3) 0.0350(7) Uani 1 1 d . . . . .
H33 H -0.0275 0.1351 1.0358 0.042 Uiso 1 1 calc R . . . .
C9 C -0.1292(3) 0.4211(3) 0.6336(4) 0.0509(10) Uani 1 1 d . . . . .
H9A H -0.2137 0.4147 0.6612 0.076 Uiso 1 1 calc GR . . . .
H9B H -0.0855 0.3546 0.6122 0.076 Uiso 1 1 calc GR . . . .
H9C H -0.1207 0.4780 0.5725 0.076 Uiso 1 1 calc GR . . . .
C16 C 0.1651(3) -0.0010(3) 0.5521(3) 0.0374(8) Uani 1 1 d . . . . .
H16A H 0.2420 -0.0410 0.5634 0.056 Uiso 1 1 calc GR . . . .
H16B H 0.1492 -0.0163 0.4885 0.056 Uiso 1 1 calc GR . . . .
H16C H 0.1018 -0.0212 0.6131 0.056 Uiso 1 1 calc GR . . . .
C15 C 0.0469(3) 0.1709(3) 0.5313(3) 0.0392(8) Uani 1 1 d . . . . .
H15A H -0.0070 0.1612 0.6010 0.059 Uiso 1 1 calc GR . . . .
H15B H 0.0179 0.1421 0.4819 0.059 Uiso 1 1 calc GR . . . .
H15C H 0.0498 0.2463 0.5058 0.059 Uiso 1 1 calc GR . . . .
C28 C 0.4720(4) -0.2135(4) 0.9260(4) 0.0652(14) Uani 1 1 d . . . . .
H28A H 0.5508 -0.2426 0.8881 0.098 Uiso 1 1 calc GR . . . .
H28B H 0.4276 -0.2712 0.9639 0.098 Uiso 1 1 calc GR . . . .
H28C H 0.4811 -0.1728 0.9764 0.098 Uiso 1 1 calc GR . . . .
C11 C -0.0908(3) 0.3548(3) 0.8145(3) 0.0515(10) Uani 1 1 d . . . . .
H11A H -0.0535 0.3673 0.8679 0.077 Uiso 1 1 calc GR . . . .
H11B H -0.0513 0.2882 0.7908 0.077 Uiso 1 1 calc GR . . . .
H11C H -0.1754 0.3509 0.8449 0.077 Uiso 1 1 calc GR . . . .
Cl1A Cl 0.4854(5) 0.4565(6) 0.7652(6) 0.200(3) Uani 0.5 1 d . U P A 1
C35A C 0.3392(11) 0.4983(10) 0.8159(8) 0.103(3) Uani 0.5 1 d . U P A 1
H35A H 0.2906 0.4511 0.8025 0.123 Uiso 0.5 1 calc R . P A 1
H35B H 0.3163 0.5699 0.7777 0.123 Uiso 0.5 1 calc R . P A 1
Cl1B Cl 0.0662(5) 0.5174(5) 0.9563(4) 0.1570(19) Uani 0.5 1 d . U P B 2
Cl2A Cl 0.3047(17) 0.5019(10) 0.9498(7) 0.300(8) Uani 0.5 1 d . U P A 1
C35B C 0.2044(10) 0.5199(14) 0.8714(11) 0.130(5) Uani 0.5 1 d . U P B 2
H35C H 0.2061 0.5905 0.8265 0.156 Uiso 0.5 1 calc R . P B 2
H35D H 0.2167 0.4675 0.8245 0.156 Uiso 0.5 1 calc R . P B 2
Cl2B Cl 0.3229(6) 0.4921(4) 0.9384(5) 0.125(2) Uani 0.5 1 d . U P B 2

loop_
_atom_site_aniso_label
_atom_site_aniso_U_11
_atom_site_aniso_U_22
_atom_site_aniso_U_33
_atom_site_aniso_U_23
_atom_site_aniso_U_13
_atom_site_aniso_U_12
Co1 0.0277(3) 0.0324(3) 0.0221(3) -0.0060(2) -0.0023(2) -0.00338(18)
O5 0.0290(11) 0.0385(12) 0.0257(12) -0.0089(10) -0.0005(9) -0.0096(9)
O1 0.0269(10) 0.0314(11) 0.0355(13) -0.0093(10) -0.0052(9) -0.0028(8)
O3 0.0325(11) 0.0368(12) 0.0242(12) -0.0086(10) -0.0040(9) -0.0060(9)
O2 0.0277(10) 0.0300(11) 0.0271(12) -0.0037(9) -0.0064(9) -0.0031(8)
N1 0.0299(12) 0.0287(13) 0.0198(13) -0.0021(11) -0.0022(10) -0.0035(10)
O7 0.0648(17) 0.0636(17) 0.0301(14) -0.0159(13) -0.0145(13) -0.0038(13)
O4 0.0308(11) 0.0548(14) 0.0326(14) -0.0076(11) 0.0006(10) -0.0151(10)
C18 0.0303(15) 0.0343(17) 0.0285(18) -0.0032(14) -0.0026(13) -0.0026(12)
C29 0.0279(15) 0.0335(16) 0.0281(18) -0.0091(14) -0.0060(13) -0.0001(12)
C21 0.0331(16) 0.0366(17) 0.0324(19) -0.0101(14) -0.0008(14) -0.0043(13)
C31 0.0394(17) 0.048(2) 0.0342(19) -0.0141(16) -0.0139(15) -0.0016(15)
N4 0.0538(19) 0.0446(17) 0.0294(17) -0.0110(14) -0.0049(14) -0.0038(14)
C19 0.0274(14) 0.0341(16) 0.0262(17) -0.0071(13) -0.0033(13) -0.0030(12)
O6 0.0628(19) 0.113(3) 0.0380(17) -0.0278(18) 0.0135(15) -0.0324(19)
N3 0.0287(13) 0.0298(13) 0.0259(14) -0.0045(11) -0.0029(11) -0.0038(10)
C23 0.0355(16) 0.0439(19) 0.0286(18) -0.0021(15) -0.0135(14) 0.0002(14)
C10 0.0375(18) 0.045(2) 0.045(2) -0.0100(17) -0.0009(16) 0.0029(15)
C30 0.0373(17) 0.0430(19) 0.035(2) -0.0111(15) -0.0049(15) -0.0102(14)
C3 0.0460(19) 0.0315(17) 0.0323(19) -0.0093(15) -0.0036(15) 0.0009(14)
N2 0.0305(13) 0.0317(14) 0.0232(14) -0.0054(11) -0.0050(11) -0.0001(10)
C22 0.0315(16) 0.0435(19) 0.037(2) -0.0095(15) -0.0085(14) -0.0058(13)
C7 0.0368(17) 0.0357(17) 0.0334(19) -0.0045(15) -0.0058(14) -0.0075(13)
C24 0.043(2) 0.068(3) 0.048(3) -0.003(2) -0.0169(19) -0.0128(18)
C6 0.0334(16) 0.0348(17) 0.0277(17) -0.0071(14) -0.0043(13) -0.0045(13)
C25 0.0319(16) 0.0401(18) 0.0328(19) 0.0050(15) -0.0037(14) -0.0047(13)
C1 0.052(2) 0.040(2) 0.057(3) -0.0101(19) -0.0034(19) -0.0103(16)
C32 0.0410(17) 0.0345(17) 0.0248(17) -0.0087(14) -0.0020(14) -0.0013(13)
C20 0.0269(14) 0.0307(15) 0.0265(17) -0.0067(13) -0.0030(13) -0.0005(12)
C12 0.0293(15) 0.0378(17) 0.0312(18) -0.0049(14) -0.0024(14) -0.0025(13)
C26 0.050(2) 0.0383(19) 0.047(2) -0.0057(17) 0.0037(18) -0.0097(16)
C2 0.0468(19) 0.0355(18) 0.036(2) -0.0084(15) -0.0051(16) -0.0063(15)
C14 0.0342(16) 0.0430(19) 0.0253(17) -0.0107(14) -0.0044(14) -0.0003(14)
C4 0.0329(16) 0.0366(17) 0.0239(17) -0.0058(14) -0.0056(13) -0.0001(13)
C34 0.0312(15) 0.0319(16) 0.0249(17) -0.0032(13) -0.0062(13) -0.0064(12)
C5 0.0375(16) 0.0289(16) 0.0287(17) -0.0033(13) -0.0076(14) -0.0042(13)
C13 0.0339(16) 0.0393(18) 0.0222(17) 0.0006(14) -0.0007(13) -0.0020(13)
C8 0.0320(16) 0.0366(17) 0.037(2) -0.0064(15) -0.0039(14) 0.0004(13)
C17 0.0305(15) 0.0341(16) 0.0263(17) -0.0053(14) 0.0005(13) -0.0023(12)
C27 0.0459(19) 0.047(2) 0.032(2) -0.0003(16) 0.0021(16) -0.0079(16)
C33 0.0375(16) 0.0352(17) 0.0287(18) -0.0036(14) -0.0040(14) -0.0034(13)
C9 0.043(2) 0.061(2) 0.051(3) -0.022(2) -0.0108(18) 0.0023(17)
C16 0.0451(18) 0.0371(18) 0.0330(19) -0.0110(15) -0.0093(15) -0.0073(14)
C15 0.0316(16) 0.056(2) 0.0314(19) -0.0123(16) -0.0098(14) -0.0016(15)
C28 0.054(2) 0.063(3) 0.071(3) 0.027(2) -0.025(2) -0.017(2)
C11 0.0412(19) 0.050(2) 0.047(2) 0.0019(19) 0.0050(18) 0.0019(16)
Cl1A 0.164(4) 0.261(7) 0.227(7) -0.097(6) -0.102(4) -0.018(5)
C35A 0.183(9) 0.079(8) 0.062(6) 0.004(6) -0.045(7) -0.051(8)
Cl1B 0.173(4) 0.199(5) 0.114(4) -0.055(4) -0.052(3) -0.006(4)
Cl2A 0.65(2) 0.221(10) 0.060(4) -0.037(5) -0.013(7) -0.208(11)
C35B 0.171(10) 0.151(14) 0.090(10) 0.025(10) -0.075(7) -0.064(12)
Cl2B 0.207(5) 0.082(3) 0.116(5) 0.021(3) -0.084(4) -0.073(3)

loop_
_atom_type_symbol
_atom_type_description
_atom_type_scat_dispersion_real
_atom_type_scat_dispersion_imag
_atom_type_scat_source
C C 0.0033 0.0016 'International Tables Vol C Tables 4.2.6.8 and 6.1.1.4'
H H 0.0000 0.0000 'International Tables Vol C Tables 4.2.6.8 and 6.1.1.4'
Cl Cl 0.1484 0.1585 'International Tables Vol C Tables 4.2.6.8 and 6.1.1.4'
Co Co 0.3494 0.9721 'International Tables Vol C Tables 4.2.6.8 and 6.1.1.4'
N N 0.0061 0.0033 'International Tables Vol C Tables 4.2.6.8 and 6.1.1.4'
O O 0.0106 0.0060 'International Tables Vol C Tables 4.2.6.8 and 6.1.1.4'

loop_
_geom_angle_atom_site_label_1
_geom_angle_atom_site_label_2
_geom_angle_atom_site_label_3
_geom_angle
_geom_angle_site_symmetry_3
O5 Co1 O1 88.97(10) .
O5 Co1 O3 93.21(9) .
O5 Co1 O2 89.89(9) .
O5 Co1 N1 91.42(10) .
O5 Co1 N2 179.60(9) .
O1 Co1 O3 86.36(9) .
O1 Co1 O2 174.83(9) .
O1 Co1 N1 92.06(10) .
O1 Co1 N2 90.87(10) .
O3 Co1 O2 88.67(9) .
O3 Co1 N1 175.08(9) .
O3 Co1 N2 87.14(10) .
O2 Co1 N1 93.01(10) .
O2 Co1 N2 90.30(10) .
N1 Co1 N2 88.23(11) .
C29 O5 Co1 124.02(19) .
C5 O1 Co1 125.96(18) .
N3 O3 Co1 127.39(18) .
C19 O2 Co1 114.97(18) .
C12 N1 Co1 111.7(2) .
C12 N1 C13 110.9(2) .
C12 N1 C17 106.9(2) .
C13 N1 Co1 105.04(18) .
C13 N1 C17 109.5(2) .
C17 N1 Co1 112.93(18) .
C19 C18 C25 122.1(3) .
C23 C18 C19 116.8(3) .
C23 C18 C25 121.1(3) .
O5 C29 C30 117.2(3) .
O5 C29 C34 127.2(3) .
C30 C29 C34 115.6(3) .
C22 C21 H21 120.0 .
C20 C21 H21 120.0 .
C20 C21 C22 120.0(3) .
C30 C31 H31 120.6 .
C30 C31 C32 118.8(3) .
C32 C31 H31 120.6 .
O7 N4 C32 117.2(3) .
O6 N4 O7 124.1(3) .
O6 N4 C32 118.8(3) .
O2 C19 C18 123.7(3) .
O2 C19 C20 117.4(3) .
C20 C19 C18 118.9(3) .
O3 N3 C34 122.3(2) .
O4 N3 O3 118.1(3) .
O4 N3 C34 119.6(3) .
C18 C23 H23 117.9 .
C22 C23 C18 124.3(3) .
C22 C23 H23 117.9 .
H10A C10 H10B 109.5 .
H10A C10 H10C 109.5 .
H10B C10 H10C 109.5 .
C8 C10 H10A 109.5 .
C8 C10 H10B 109.5 .
C8 C10 H10C 109.5 .
C29 C30 H30 118.7 .
C31 C30 C29 122.5(3) .
C31 C30 H30 118.7 .
C2 C3 H3 117.8 .
C2 C3 C4 124.4(3) .
C4 C3 H3 117.8 .
C14 N2 Co1 106.20(19) .
C14 N2 C16 109.3(3) .
C14 N2 C15 108.9(2) .
C16 N2 Co1 112.61(19) .
C15 N2 Co1 112.8(2) .
C15 N2 C16 107.0(3) .
C21 C22 C24 121.0(3) .
C23 C22 C21 117.7(3) .
C23 C22 C24 121.3(3) .
C6 C7 H7 119.0 .
C2 C7 H7 119.0 .
C2 C7 C6 122.0(3) .
C22 C24 H24A 109.5 .
C22 C24 H24B 109.5 .
C22 C24 H24C 109.5 .
H24A C24 H24B 109.5 .
H24A C24 H24C 109.5 .
H24B C24 H24C 109.5 .
C7 C6 C12 115.0(3) .
C7 C6 C5 120.7(3) .
C5 C6 C12 124.3(3) .
C26 C25 C18 109.7(3) .
C26 C25 C27 108.4(3) .
C26 C25 C28 108.0(3) .
C27 C25 C18 110.8(3) .
C27 C25 C28 107.4(3) .
C28 C25 C18 112.4(3) .
H1A C1 H1B 109.5 .
H1A C1 H1C 109.5 .
H1B C1 H1C 109.5 .
C2 C1 H1A 109.5 .
C2 C1 H1B 109.5 .
C2 C1 H1C 109.5 .
C31 C32 N4 119.8(3) .
C33 C32 C31 121.9(3) .
C33 C32 N4 118.2(3) .
C21 C20 C19 122.0(3) .
C21 C20 C17 121.8(3) .
C19 C20 C17 116.2(3) .
N1 C12 C6 116.5(3) .
N1 C12 H12A 108.2 .
N1 C12 H12B 108.2 .
C6 C12 H12A 108.2 .
C6 C12 H12B 108.2 .
H12A C12 H12B 107.3 .
C25 C26 H26A 109.5 .
C25 C26 H26B 109.5 .
C25 C26 H26C 109.5 .
H26A C26 H26B 109.5 .
H26A C26 H26C 109.5 .
H26B C26 H26C 109.5 .
C3 C2 C1 121.3(3) .
C7 C2 C3 117.1(3) .
C7 C2 C1 121.6(3) .
N2 C14 H14A 110.0 .
N2 C14 H14B 110.0 .
N2 C14 C13 108.6(3) .
H14A C14 H14B 108.3 .
C13 C14 H14A 110.0 .
C13 C14 H14B 110.0 .
C3 C4 C5 117.3(3) .
C3 C4 C8 119.8(3) .
C5 C4 C8 122.7(3) .
N3 C34 C29 122.2(3) .
C33 C34 C29 121.5(3) .
C33 C34 N3 116.2(3) .
O1 C5 C6 121.9(3) .
O1 C5 C4 119.6(3) .
C6 C5 C4 118.5(3) .
N1 C13 C14 108.3(2) .
N1 C13 H13A 110.0 .
N1 C13 H13B 110.0 .
C14 C13 H13A 110.0 .
C14 C13 H13B 110.0 .
H13A C13 H13B 108.4 .
C10 C8 C4 112.6(3) .
C10 C8 C9 107.6(3) .
C10 C8 C11 107.1(3) .
C9 C8 C4 109.5(3) .
C9 C8 C11 108.7(3) .
C11 C8 C4 111.2(3) .
N1 C17 H17A 108.9 .
N1 C17 H17B 108.9 .
C20 C17 N1 113.2(3) .
C20 C17 H17A 108.9 .
C20 C17 H17B 108.9 .
H17A C17 H17B 107.7 .
C25 C27 H27A 109.5 .
C25 C27 H27B 109.5 .
C25 C27 H27C 109.5 .
H27A C27 H27B 109.5 .
H27A C27 H27C 109.5 .
H27B C27 H27C 109.5 .
C32 C33 C34 119.6(3) .
C32 C33 H33 120.2 .
C34 C33 H33 120.2 .
C8 C9 H9A 109.5 .
C8 C9 H9B 109.5 .
C8 C9 H9C 109.5 .
H9A C9 H9B 109.5 .
H9A C9 H9C 109.5 .
H9B C9 H9C 109.5 .
N2 C16 H16A 109.5 .
N2 C16 H16B 109.5 .
N2 C16 H16C 109.5 .
H16A C16 H16B 109.5 .
H16A C16 H16C 109.5 .
H16B C16 H16C 109.5 .
N2 C15 H15A 109.5 .
N2 C15 H15B 109.5 .
N2 C15 H15C 109.5 .
H15A C15 H15B 109.5 .
H15A C15 H15C 109.5 .
H15B C15 H15C 109.5 .
C25 C28 H28A 109.5 .
C25 C28 H28B 109.5 .
C25 C28 H28C 109.5 .
H28A C28 H28B 109.5 .
H28A C28 H28C 109.5 .
H28B C28 H28C 109.5 .
C8 C11 H11A 109.5 .
C8 C11 H11B 109.5 .
C8 C11 H11C 109.5 .
H11A C11 H11B 109.5 .
H11A C11 H11C 109.5 .
H11B C11 H11C 109.5 .
Cl1A C35A H35A 108.6 .
Cl1A C35A H35B 108.6 .
Cl1A C35A Cl2A 114.6(10) .
H35A C35A H35B 107.6 .
Cl2A C35A H35A 108.6 .
Cl2A C35A H35B 108.6 .
C35B Cl1B Cl1B 166.5(9) 2_567
Cl1B C35B H35C 109.0 .
Cl1B C35B H35D 109.0 .
Cl1B C35B Cl2B 112.9(8) .
H35C C35B H35D 107.8 .
Cl2B C35B H35C 109.0 .
Cl2B C35B H35D 109.0 .

loop_
_geom_bond_atom_site_label_1
_geom_bond_atom_site_label_2
_geom_bond_distance
_geom_bond_site_symmetry_2
Co1 O5 1.877(2) .
Co1 O1 1.903(2) .
Co1 O3 1.926(2) .
Co1 O2 1.931(2) .
Co1 N1 1.950(3) .
Co1 N2 2.029(3) .
O5 C29 1.288(4) .
O1 C5 1.338(4) .
O3 N3 1.266(3) .
O2 C19 1.339(4) .
N1 C12 1.487(4) .
N1 C13 1.501(4) .
N1 C17 1.514(4) .
O7 N4 1.235(4) .
O4 N3 1.229(3) .
C18 C19 1.411(4) .
C18 C23 1.411(5) .
C18 C25 1.544(4) .
C29 C30 1.431(5) .
C29 C34 1.433(4) .
C21 H21 0.9500 .
C21 C22 1.392(5) .
C21 C20 1.387(4) .
C31 H31 0.9500 .
C31 C30 1.366(5) .
C31 C32 1.410(5) .
N4 O6 1.222(4) .
N4 C32 1.466(5) .
C19 C20 1.410(4) .
N3 C34 1.423(4) .
C23 H23 0.9500 .
C23 C22 1.389(5) .
C10 H10A 0.9800 .
C10 H10B 0.9800 .
C10 H10C 0.9800 .
C10 C8 1.535(5) .
C30 H30 0.9500 .
C3 H3 0.9500 .
C3 C2 1.389(5) .
C3 C4 1.404(5) .
N2 C14 1.491(4) .
N2 C16 1.502(4) .
N2 C15 1.491(4) .
C22 C24 1.514(5) .
C7 H7 0.9500 .
C7 C6 1.400(4) .
C7 C2 1.378(5) .
C24 H24A 0.9800 .
C24 H24B 0.9800 .
C24 H24C 0.9800 .
C6 C12 1.517(4) .
C6 C5 1.411(4) .
C25 C26 1.533(6) .
C25 C27 1.535(5) .
C25 C28 1.540(5) .
C1 H1A 0.9800 .
C1 H1B 0.9800 .
C1 H1C 0.9800 .
C1 C2 1.514(5) .
C32 C33 1.352(5) .
C20 C17 1.498(4) .
C12 H12A 0.9900 .
C12 H12B 0.9900 .
C26 H26A 0.9800 .
C26 H26B 0.9800 .
C26 H26C 0.9800 .
C14 H14A 0.9900 .
C14 H14B 0.9900 .
C14 C13 1.516(5) .
C4 C5 1.434(4) .
C4 C8 1.547(4) .
C34 C33 1.397(5) .
C13 H13A 0.9900 .
C13 H13B 0.9900 .
C8 C9 1.537(5) .
C8 C11 1.540(5) .
C17 H17A 0.9900 .
C17 H17B 0.9900 .
C27 H27A 0.9800 .
C27 H27B 0.9800 .
C27 H27C 0.9800 .
C33 H33 0.9500 .
C9 H9A 0.9800 .
C9 H9B 0.9800 .
C9 H9C 0.9800 .
C16 H16A 0.9800 .
C16 H16B 0.9800 .
C16 H16C 0.9800 .
C15 H15A 0.9800 .
C15 H15B 0.9800 .
C15 H15C 0.9800 .
C28 H28A 0.9800 .
C28 H28B 0.9800 .
C28 H28C 0.9800 .
C11 H11A 0.9800 .
C11 H11B 0.9800 .
C11 H11C 0.9800 .
Cl1A C35A 1.703(12) .
C35A H35A 0.9900 .
C35A H35B 0.9900 .
C35A Cl2A 1.732(11) .
Cl1B Cl1B 1.764(11) 2_567
Cl1B C35B 1.727(12) .
C35B H35C 0.9900 .
C35B H35D 0.9900 .
C35B Cl2B 1.776(11) .

loop_
_geom_torsion_atom_site_label_1
_geom_torsion_atom_site_label_2
_geom_torsion_atom_site_label_3
_geom_torsion_atom_site_label_4
_geom_torsion
_geom_torsion_site_symmetry_1
Co1 O5 C29 C30 -173.9(2) .
Co1 O5 C29 C34 7.5(5) .
Co1 O1 C5 C6 19.7(4) .
Co1 O1 C5 C4 -161.9(2) .
Co1 O3 N3 O4 166.0(2) .
Co1 O3 N3 C34 -16.8(4) .
Co1 O2 C19 C18 127.3(3) .
Co1 O2 C19 C20 -53.0(3) .
Co1 N1 C12 C6 -54.5(3) .
Co1 N1 C13 C14 -46.2(3) .
Co1 N1 C17 C20 -45.3(3) .
Co1 N2 C14 C13 -32.1(3) .
O5 C29 C30 C31 -180.0(3) .
O5 C29 C34 N3 4.1(5) .
O5 C29 C34 C33 -179.0(3) .
O1 Co1 O5 C29 70.1(2) .
O3 Co1 O5 C29 -16.2(3) .
O3 N3 C34 C29 0.8(4) .
O3 N3 C34 C33 -176.2(3) .
O2 Co1 O5 C29 -104.9(2) .
O2 C19 C20 C21 172.5(3) .
O2 C19 C20 C17 -10.7(4) .
N1 Co1 O5 C29 162.1(2) .
O7 N4 C32 C31 -6.0(5) .
O7 N4 C32 C33 170.2(3) .
O4 N3 C34 C29 178.0(3) .
O4 N3 C34 C33 1.0(4) .
C18 C19 C20 C21 -7.9(5) .
C18 C19 C20 C17 169.0(3) .
C18 C23 C22 C21 -2.9(5) .
C18 C23 C22 C24 179.2(4) .
C29 C34 C33 C32 -2.1(5) .
C21 C20 C17 N1 -117.8(3) .
C31 C32 C33 C34 0.6(5) .
N4 C32 C33 C34 -175.5(3) .
C19 C18 C23 C22 -1.7(5) .
C19 C18 C25 C26 53.3(4) .
C19 C18 C25 C27 -66.3(4) .
C19 C18 C25 C28 173.5(4) .
C19 C20 C17 N1 65.3(4) .
O6 N4 C32 C31 173.4(4) .
O6 N4 C32 C33 -10.4(5) .
N3 C34 C33 C32 175.0(3) .
C23 C18 C19 O2 -173.5(3) .
C23 C18 C19 C20 6.9(5) .
C23 C18 C25 C26 -128.6(3) .
C23 C18 C25 C27 111.8(4) .
C23 C18 C25 C28 -8.4(5) .
C30 C29 C34 N3 -174.6(3) .
C30 C29 C34 C33 2.3(5) .
C30 C31 C32 N4 176.6(3) .
C30 C31 C32 C33 0.5(5) .
C3 C4 C5 O1 -175.2(3) .
C3 C4 C5 C6 3.3(5) .
C3 C4 C8 C10 -11.6(5) .
C3 C4 C8 C9 108.0(4) .
C3 C4 C8 C11 -131.8(4) .
N2 C14 C13 N1 53.1(3) .
C22 C21 C20 C19 3.2(5) .
C22 C21 C20 C17 -173.5(3) .
C7 C6 C12 N1 -153.3(3) .
C7 C6 C5 O1 174.1(3) .
C7 C6 C5 C4 -4.3(5) .
C6 C7 C2 C3 1.1(5) .
C6 C7 C2 C1 -177.5(3) .
C25 C18 C19 O2 4.7(5) .
C25 C18 C19 C20 -174.9(3) .
C25 C18 C23 C22 -179.9(3) .
C32 C31 C30 C29 -0.2(5) .
C20 C21 C22 C23 2.2(5) .
C20 C21 C22 C24 -179.9(3) .
C12 N1 C13 C14 -167.0(2) .
C12 N1 C17 C20 77.9(3) .
C12 C6 C5 O1 -8.2(5) .
C12 C6 C5 C4 173.4(3) .
C2 C3 C4 C5 -0.2(5) .
C2 C3 C4 C8 -175.3(3) .
C2 C7 C6 C12 -175.8(3) .
C2 C7 C6 C5 2.1(5) .
C4 C3 C2 C7 -2.1(6) .
C4 C3 C2 C1 176.5(4) .
C34 C29 C30 C31 -1.2(5) .
C5 C6 C12 N1 28.9(5) .
C5 C4 C8 C10 173.6(3) .
C5 C4 C8 C9 -66.8(4) .
C5 C4 C8 C11 53.4(5) .
C13 N1 C12 C6 62.2(3) .
C13 N1 C17 C20 -162.0(3) .
C8 C4 C5 O1 -0.2(5) .
C8 C4 C5 C6 178.3(3) .
C17 N1 C12 C6 -178.5(3) .
C17 N1 C13 C14 75.3(3) .
C16 N2 C14 C13 -153.8(3) .
C15 N2 C14 C13 89.6(3) .
Cl1B Cl1B C35B Cl2B -82(3) 2_567
